data_1504440
loop_
_publ_author_name
'Gonz\'alez-Campo, Ar\'antzazu'
'Ju\'arez-P\'erez, Emilio Jos\'e'
'Vi\~nas, Clara'
'Boury, Bruno'
'Sillanp\"a\"a, Reijo'
'Kivek\"as, Raikko'
'N\'u\~nez, Rosario'

_publ_section_title
;
 Carboranyl Substituted Siloxanes and Octasilsesquioxanes: Synthesis,
 Characterization, and Reactivity
;
_journal_issue 22
_journal_name_full Macromolecules
_journal_page_first 8458
_journal_paper_doi 10.1021/ma801483c
_journal_volume 41
_journal_year 2008
_chemical_formula_moiety 'C16 H50 B20 O Si2'
_chemical_formula_sum 'C16 H50 B20 O Si2'
_chemical_formula_weight 530.94
_chemical_name_systematic
; 
 ? 
;
_space_group_IT_number 14
_symmetry_cell_setting monoclinic
_symmetry_space_group_name_Hall '-P 2ybc'
_symmetry_space_group_name_H-M 'P 1 21/c 1'
_atom_sites_solution_hydrogens geom
_atom_sites_solution_primary direct
_atom_sites_solution_secondary difmap
_audit_creation_method SHELXL-97
_cell_angle_alpha 90.00
_cell_angle_beta 102.546(2)
_cell_angle_gamma 90.00
_cell_formula_units_Z 2
_cell_length_a 10.1206(6)
_cell_length_b 7.6885(3)
_cell_length_c 22.5130(13)
_cell_measurement_reflns_used 2974
_cell_measurement_temperature 173(2)
_cell_measurement_theta_max 25.682
_cell_measurement_theta_min 0.407
_cell_volume 1709.96(16)
_computing_cell_refinement 'HKL Scalepack (Otwinowsky & Minor, 1997)'
_computing_data_collection 'Collect (Nonius BV, 1997-2000)'
_computing_data_reduction
;
HKL Denzo and Scalepack (Otwinowsky & Minor, 1997)
;
_computing_molecular_graphics 'SHELXTL/PC (Sheldrick, 1990)'
_computing_publication_material 'SHELXL-97 (Sheldrick, 1997)'
_computing_structure_refinement 'SHELXL-97 (Sheldrick, 1997)'
_computing_structure_solution 'SHELXS-97 (Sheldrick, 1990)'
_diffrn_ambient_temperature 173(2)
_diffrn_detector 'CCD plate'
_diffrn_detector_area_resol_mean 9
_diffrn_measured_fraction_theta_full 0.962
_diffrn_measured_fraction_theta_max 0.962
_diffrn_measurement_device '95mm CCD camera on \k-goniostat'
_diffrn_measurement_device_type KappaCCD
_diffrn_measurement_method 'CCD rotation images, thick slices'
_diffrn_radiation_monochromator 'horizonally mounted graphite crystal'
_diffrn_radiation_probe x-ray
_diffrn_radiation_type Mok\a
_diffrn_radiation_wavelength 0.71073
_diffrn_reflns_av_R_equivalents 0.0321
_diffrn_reflns_av_sigmaI/netI 0.0473
_diffrn_reflns_limit_h_max 12
_diffrn_reflns_limit_h_min -12
_diffrn_reflns_limit_k_max 7
_diffrn_reflns_limit_k_min -9
_diffrn_reflns_limit_l_max 27
_diffrn_reflns_limit_l_min -27
_diffrn_reflns_number 5712
_diffrn_reflns_theta_full 25.72
_diffrn_reflns_theta_max 25.72
_diffrn_reflns_theta_min 2.06
_diffrn_source 'Enraf Nonius FR590'
_diffrn_standards_decay_% <1
_exptl_absorpt_coefficient_mu 0.117
_exptl_absorpt_correction_type none
_exptl_crystal_colour colourless
_exptl_crystal_density_diffrn 1.031
_exptl_crystal_density_method 'not measured'
_exptl_crystal_description plate
_exptl_crystal_F_000 564
_exptl_crystal_size_max 0.38
_exptl_crystal_size_mid 0.30
_exptl_crystal_size_min 0.12
_refine_diff_density_max 0.581
_refine_diff_density_min -0.309
_refine_diff_density_rms 0.078
_refine_ls_extinction_coef 0.058(11)
_refine_ls_extinction_expression Fc^*^=kFc[1+0.001xFc^2^\l^3^/sin(2\q)]^-1/4^
_refine_ls_extinction_method SHELXL
_refine_ls_goodness_of_fit_ref 1.160
_refine_ls_hydrogen_treatment constr
_refine_ls_matrix_type full
_refine_ls_number_parameters 188
_refine_ls_number_reflns 3156
_refine_ls_number_restraints 21
_refine_ls_restrained_S_all 1.176
_refine_ls_R_factor_all 0.1261
_refine_ls_R_factor_gt 0.1091
_refine_ls_shift/su_max 0.000
_refine_ls_shift/su_mean 0.000
_refine_ls_structure_factor_coef Fsqd
_refine_ls_weighting_details
;
 w=1/[\s^2^(Fo^2^)+(0.0005P)^2^+8.4424P] where P=(Fo^2^+2Fc^2^)/3 
;
_refine_ls_weighting_scheme calc
_refine_ls_wR_factor_gt 0.2432
_refine_ls_wR_factor_ref 0.2508
_reflns_number_gt 2615
_reflns_number_total 3156
_reflns_threshold_expression >2sigma(I)
_cod_data_source_file ma801483c_si_001.cif
_cod_data_source_block compound_3
_cod_original_sg_symbol_H-M 'P 21/c'
_cod_database_code 1504440

loop_
_symmetry_equiv_pos_as_xyz
'x, y, z'
'-x, y+1/2, -z+1/2'
'-x, -y, -z'
'x, -y-1/2, z-1/2'

loop_
_atom_site_label
_atom_site_type_symbol
_atom_site_fract_x
_atom_site_fract_y
_atom_site_fract_z
_atom_site_U_iso_or_equiv
_atom_site_adp_type
_atom_site_occupancy
_atom_site_calc_flag
_atom_site_refinement_flags
_atom_site_disorder_assembly
_atom_site_disorder_group
Si1A Si 0.3572(13) 0.9875(19) 0.4531(6) 0.0368(11) Uani 0.50 d PD A -1
C16A C 0.2254(5) 0.9318(7) 0.4970(2) 0.0405(13) Uani 0.50 d PD A -1
H16A H 0.2107 1.0353 0.5210 0.049 Uiso 0.50 calc PR A -1
H16B H 0.1393 0.9082 0.4676 0.049 Uiso 0.50 calc PR A -1
C17A C 0.3674(14) 0.8101(18) 0.3980(5) 0.078(8) Uiso 0.50 d PD A -1
H17A H 0.3988 0.8578 0.3631 0.116 Uiso 0.50 calc PR A -1
H17B H 0.2777 0.7579 0.3840 0.116 Uiso 0.50 calc PR A -1
H17C H 0.4311 0.7210 0.4180 0.116 Uiso 0.50 calc PR A -1
C18A C 0.3078(12) 1.1975(14) 0.4117(5) 0.044(4) Uiso 0.50 d PD A -1
H18A H 0.2846 1.2835 0.4399 0.065 Uiso 0.50 calc PR A -1
H18B H 0.2293 1.1780 0.3783 0.065 Uiso 0.50 calc PR A -1
H18C H 0.3836 1.2408 0.3952 0.065 Uiso 0.50 calc PR A -1
O1 O 0.4951(10) 1.0235(17) 0.5020(5) 0.064(3) Uani 0.50 d PDU A -1
Si1B Si 0.3571(13) 0.9638(19) 0.4528(6) 0.0368(11) Uani 0.50 d PD A -2
C16B C 0.2254(5) 0.9318(7) 0.4970(2) 0.0405(13) Uani 0.50 d PD A -2
H16C H 0.2182 1.0384 0.5208 0.049 Uiso 0.50 calc PR A -2
H16D H 0.1370 0.9130 0.4687 0.049 Uiso 0.50 calc PR A -2
C17B C 0.3733(14) 0.772(2) 0.4059(6) 0.045(4) Uiso 0.50 d PD A -2
H17D H 0.2874 0.7514 0.3768 0.068 Uiso 0.50 calc PR A -2
H17E H 0.3958 0.6696 0.4323 0.068 Uiso 0.50 calc PR A -2
H17F H 0.4452 0.7917 0.3837 0.068 Uiso 0.50 calc PR A -2
C18B C 0.3240(15) 1.1551(17) 0.4026(6) 0.047(4) Uiso 0.50 d PD A -2
H18D H 0.3797 1.1484 0.3720 0.070 Uiso 0.50 calc PR A -2
H18E H 0.3466 1.2611 0.4268 0.070 Uiso 0.50 calc PR A -2
H18F H 0.2281 1.1575 0.3821 0.070 Uiso 0.50 calc PR A -2
C1 C 0.2330(5) 0.6155(6) 0.6896(2) 0.0324(11) Uani 1 d . . .
C2 C 0.1553(5) 0.5917(6) 0.6169(2) 0.0335(12) Uani 1 d . . .
C13 C 0.2967(6) 0.7892(7) 0.7105(3) 0.0512(16) Uani 1 d . . .
H13A H 0.3533 0.8271 0.6827 0.077 Uiso 1 calc R . .
H13B H 0.3528 0.7775 0.7517 0.077 Uiso 1 calc R . .
H13C H 0.2255 0.8754 0.7107 0.077 Uiso 1 calc R . .
C14 C 0.1437(6) 0.7459(7) 0.5740(2) 0.0424(13) Uani 1 d . . .
H14A H 0.0581 0.7332 0.5432 0.051 Uiso 1 calc R . .
H14B H 0.1352 0.8521 0.5978 0.051 Uiso 1 calc R . .
C15 C 0.2563(6) 0.7761(7) 0.5406(2) 0.0402(13) Uani 1 d . . .
H15A H 0.2683 0.6704 0.5172 0.048 Uiso 1 calc R . .
H15B H 0.3420 0.7977 0.5706 0.048 Uiso 1 calc R . .
B3 B 0.3089(7) 0.4905(8) 0.6435(3) 0.0472(17) Uani 1 d . . .
H3 H 0.4048 0.5262 0.6293 0.057 Uiso 1 calc R . .
B4 B 0.3086(6) 0.4289(8) 0.7195(3) 0.0427(15) Uani 1 d . . .
H4 H 0.4038 0.4233 0.7558 0.051 Uiso 1 calc R . .
B5 B 0.1547(6) 0.4982(8) 0.7359(3) 0.0367(13) Uani 1 d . . .
H5 H 0.1485 0.5379 0.7831 0.044 Uiso 1 calc R . .
B6 B 0.0613(6) 0.6063(7) 0.6713(2) 0.0305(12) Uani 1 d . . .
H6 H -0.0062 0.7194 0.6750 0.037 Uiso 1 calc R . .
B7 B 0.1736(8) 0.3832(8) 0.5936(3) 0.0465(17) Uani 1 d . . .
H7 H 0.1790 0.3472 0.5460 0.056 Uiso 1 calc R . .
B8 B 0.2692(7) 0.2744(8) 0.6581(3) 0.0470(17) Uani 1 d . . .
H8 H 0.3387 0.1644 0.6533 0.056 Uiso 1 calc R . .
B9 B 0.1739(6) 0.2780(8) 0.7158(3) 0.0373(14) Uani 1 d . . .
H9 H 0.1803 0.1692 0.7494 0.045 Uiso 1 calc R . .
B10 B 0.0198(6) 0.3901(8) 0.6875(3) 0.0360(14) Uani 1 d . . .
H10 H -0.0759 0.3573 0.7023 0.043 Uiso 1 calc R . .
B11 B 0.0206(7) 0.4542(8) 0.6115(3) 0.0412(14) Uani 1 d . . .
H11 H -0.0752 0.4641 0.5757 0.049 Uiso 1 calc R . .
B12 B 0.0918(8) 0.2504(8) 0.6393(3) 0.0468(16) Uani 1 d . . .
H12 H 0.0435 0.1237 0.6222 0.056 Uiso 1 calc R . .

loop_
_atom_site_aniso_label
_atom_site_aniso_U_11
_atom_site_aniso_U_22
_atom_site_aniso_U_33
_atom_site_aniso_U_23
_atom_site_aniso_U_13
_atom_site_aniso_U_12
Si1A 0.0343(8) 0.044(3) 0.0289(8) 0.0145(14) 0.0006(6) -0.0106(14)
C16A 0.051(3) 0.037(3) 0.039(3) 0.000(2) 0.020(2) -0.001(2)
O1 0.059(3) 0.066(5) 0.058(3) 0.018(3) -0.009(3) -0.020(3)
Si1B 0.0343(8) 0.044(3) 0.0289(8) 0.0145(14) 0.0006(6) -0.0106(14)
C16B 0.051(3) 0.037(3) 0.039(3) 0.000(2) 0.020(2) -0.001(2)
C1 0.029(3) 0.027(2) 0.042(3) 0.002(2) 0.009(2) -0.001(2)
C2 0.043(3) 0.028(3) 0.033(3) 0.002(2) 0.015(2) 0.006(2)
C13 0.047(4) 0.039(3) 0.064(4) -0.004(3) 0.003(3) -0.011(3)
C14 0.053(3) 0.033(3) 0.045(3) 0.010(2) 0.019(3) 0.010(2)
C15 0.044(3) 0.037(3) 0.042(3) 0.004(2) 0.014(2) 0.000(2)
B3 0.041(4) 0.036(3) 0.074(5) 0.014(3) 0.033(3) 0.012(3)
B4 0.031(3) 0.037(3) 0.060(4) 0.015(3) 0.010(3) 0.010(3)
B5 0.036(3) 0.033(3) 0.041(3) 0.004(3) 0.010(3) 0.003(3)
B6 0.028(3) 0.030(3) 0.036(3) -0.003(2) 0.011(2) 0.000(2)
B7 0.072(5) 0.034(3) 0.043(4) -0.001(3) 0.033(3) 0.004(3)
B8 0.054(4) 0.028(3) 0.067(4) 0.009(3) 0.033(4) 0.014(3)
B9 0.046(4) 0.026(3) 0.044(3) 0.003(2) 0.019(3) 0.001(2)
B10 0.035(3) 0.033(3) 0.043(3) 0.000(3) 0.016(3) -0.007(2)
B11 0.043(4) 0.036(3) 0.044(3) -0.002(3) 0.007(3) -0.008(3)
B12 0.067(5) 0.031(3) 0.046(4) -0.010(3) 0.021(3) -0.006(3)

loop_
_atom_type_symbol
_atom_type_description
_atom_type_scat_dispersion_real
_atom_type_scat_dispersion_imag
_atom_type_scat_source
C C 0.0033 0.0016 'International Tables Vol C Tables 4.2.6.8 and 6.1.1.4'
H H 0.0000 0.0000 'International Tables Vol C Tables 4.2.6.8 and 6.1.1.4'
B B 0.0013 0.0007 'International Tables Vol C Tables 4.2.6.8 and 6.1.1.4'
Si Si 0.0817 0.0704 'International Tables Vol C Tables 4.2.6.8 and 6.1.1.4'
O O 0.0106 0.0060 'International Tables Vol C Tables 4.2.6.8 and 6.1.1.4'

loop_
_geom_angle_atom_site_label_1
_geom_angle_atom_site_label_2
_geom_angle_atom_site_label_3
_geom_angle
O1 Si1A C17A 114.7(9)
O1 Si1A C16A 106.8(8)
C17A Si1A C16A 109.4(8)
O1 Si1A C18A 106.9(9)
C17A Si1A C18A 110.3(8)
C16A Si1A C18A 108.4(7)
C15 C16A Si1A 116.5(6)
C15 C16A H16A 108.2
Si1A C16A H16A 108.2
C15 C16A H16B 108.2
Si1A C16A H16B 108.2
H16A C16A H16B 107.3
C18B Si1B C17B 108.4(10)
Si1B C17B H17D 109.5
Si1B C17B H17E 109.5
H17D C17B H17E 109.5
Si1B C17B H17F 109.5
H17D C17B H17F 109.5
H17E C17B H17F 109.5
Si1B C18B H18D 109.5
Si1B C18B H18E 109.5
H18D C18B H18E 109.5
Si1B C18B H18F 109.5
H18D C18B H18F 109.5
H18E C18B H18F 109.5
C13 C1 C2 118.7(4)
C13 C1 B4 119.9(4)
C2 C1 B4 112.0(4)
C13 C1 B6 117.2(4)
C2 C1 B6 61.1(3)
B4 C1 B6 114.3(4)
C13 C1 B5 120.1(5)
C2 C1 B5 111.2(4)
B4 C1 B5 62.5(3)
B6 C1 B5 62.5(3)
C13 C1 B3 117.8(5)
C2 C1 B3 61.4(3)
B4 C1 B3 62.8(4)
B6 C1 B3 113.5(4)
B5 C1 B3 113.8(4)
C14 C2 C1 119.7(4)
C14 C2 B7 122.4(4)
C1 C2 B7 110.2(4)
C14 C2 B11 119.2(5)
C1 C2 B11 109.7(4)
B7 C2 B11 62.3(4)
C14 C2 B6 115.2(4)
C1 C2 B6 60.4(3)
B7 C2 B6 113.3(4)
B11 C2 B6 62.1(3)
C14 C2 B3 120.9(4)
C1 C2 B3 60.7(3)
B7 C2 B3 62.2(4)
B11 C2 B3 113.0(4)
B6 C2 B3 112.4(4)
C1 C13 H13A 109.5
C1 C13 H13B 109.5
H13A C13 H13B 109.5
C1 C13 H13C 109.5
H13A C13 H13C 109.5
H13B C13 H13C 109.5
C15 C14 C2 118.3(4)
C15 C14 H14A 107.7
C2 C14 H14A 107.7
C15 C14 H14B 107.7
C2 C14 H14B 107.7
H14A C14 H14B 107.1
C14 C15 C16A 111.5(4)
C14 C15 H15A 109.3
C16A C15 H15A 109.3
C14 C15 H15B 109.3
C16A C15 H15B 109.3
H15A C15 H15B 108.0
C1 B3 C2 57.9(3)
C1 B3 B8 105.4(4)
C2 B3 B8 105.4(5)
C1 B3 B7 105.0(4)
C2 B3 B7 58.5(3)
B8 B3 B7 60.2(4)
C1 B3 B4 58.1(3)
C2 B3 B4 105.4(4)
B8 B3 B4 61.3(4)
B7 B3 B4 108.9(4)
C1 B3 H3 124.5
C2 B3 H3 124.2
B8 B3 H3 122.2
B7 B3 H3 122.0
B4 B3 H3 121.6
C1 B4 B5 58.9(3)
C1 B4 B3 59.1(3)
B5 B4 B3 107.9(4)
C1 B4 B9 104.9(4)
B5 B4 B9 60.2(3)
B3 B4 B9 106.8(5)
C1 B4 B8 104.3(4)
B5 B4 B8 107.6(5)
B3 B4 B8 58.8(4)
B9 B4 B8 59.6(4)
C1 B4 H4 124.4
B5 B4 H4 121.3
B3 B4 H4 122.1
B9 B4 H4 122.6
B8 B4 H4 123.1
C1 B5 B10 105.8(4)
C1 B5 B4 58.7(3)
B10 B5 B4 109.3(4)
C1 B5 B6 58.7(3)
B10 B5 B6 60.4(3)
B4 B5 B6 108.1(4)
C1 B5 B9 104.9(4)
B10 B5 B9 60.3(4)
B4 B5 B9 60.4(3)
B6 B5 B9 107.9(4)
C1 B5 H5 124.5
B10 B5 H5 121.4
B4 B5 H5 121.1
B6 B5 H5 121.6
B9 B5 H5 122.3
C1 B6 C2 58.5(3)
C1 B6 B5 58.8(3)
C2 B6 B5 106.2(4)
C1 B6 B11 105.7(4)
C2 B6 B11 59.0(3)
B5 B6 B11 108.2(4)
C1 B6 B10 105.3(4)
C2 B6 B10 106.3(4)
B5 B6 B10 59.7(3)
B11 B6 B10 60.6(3)
C1 B6 H6 123.9
C2 B6 H6 123.2
B5 B6 H6 122.0
B11 B6 H6 121.8
B10 B6 H6 122.5
C2 B7 B11 58.8(3)
C2 B7 B8 105.6(4)
B11 B7 B8 108.0(4)
C2 B7 B3 59.3(3)
B11 B7 B3 107.8(4)
B8 B7 B3 59.4(4)
C2 B7 B12 105.5(4)
B11 B7 B12 60.3(4)
B8 B7 B12 59.6(4)
B3 B7 B12 107.1(5)
C2 B7 H7 123.8
B11 B7 H7 121.4
B8 B7 H7 122.4
B3 B7 H7 122.0
B12 B7 H7 122.5
B3 B8 B12 108.4(5)
B3 B8 B7 60.4(4)
B12 B8 B7 60.4(4)
B3 B8 B9 107.7(4)
B12 B8 B9 59.4(4)
B7 B8 B9 107.8(4)
B3 B8 B4 59.9(4)
B12 B8 B4 107.3(4)
B7 B8 B4 108.0(4)
B9 B8 B4 59.6(4)
B3 B8 H8 121.4
B12 B8 H8 121.8
B7 B8 H8 121.4
B9 B8 H8 122.2
B4 B8 H8 122.1
B12 B9 B5 108.2(4)
B12 B9 B10 61.0(4)
B5 B9 B10 59.5(3)
B12 B9 B8 59.8(4)
B5 B9 B8 108.0(4)
B10 B9 B8 108.6(4)
B12 B9 B4 108.7(4)
B5 B9 B4 59.4(3)
B10 B9 B4 107.8(4)
B8 B9 B4 60.9(4)
B12 B9 H9 121.2
B5 B9 H9 122.2
B10 B9 H9 121.5
B8 B9 H9 121.3
B4 B9 H9 121.6
B5 B10 B6 59.9(3)
B5 B10 B9 60.3(3)
B6 B10 B9 107.5(4)
B5 B10 B11 107.5(4)
B6 B10 B11 59.5(3)
B9 B10 B11 107.0(4)
B5 B10 B12 107.2(4)
B6 B10 B12 107.0(4)
B9 B10 B12 59.0(4)
B11 B10 B12 59.8(4)
B5 B10 H10 121.8
B6 B10 H10 122.2
B9 B10 H10 122.2
B11 B10 H10 122.2
B12 B10 H10 122.5
C2 B11 B6 59.0(3)
C2 B11 B7 58.8(3)
B6 B11 B7 107.9(4)
C2 B11 B12 105.3(5)
B6 B11 B12 107.8(4)
B7 B11 B12 60.0(4)
C2 B11 B10 105.8(4)
B6 B11 B10 60.0(3)
B7 B11 B10 108.7(5)
B12 B11 B10 60.4(3)
C2 B11 H11 124.2
B6 B11 H11 121.7
B7 B11 H11 121.4
B12 B11 H11 122.3
B10 B11 H11 121.7
B9 B12 B8 60.8(4)
B9 B12 B7 108.5(5)
B8 B12 B7 60.0(4)
B9 B12 B11 107.9(4)
B8 B12 B11 107.8(5)
B7 B12 B11 59.7(4)
B9 B12 B10 60.0(3)
B8 B12 B10 108.6(5)
B7 B12 B10 108.0(4)
B11 B12 B10 59.9(3)
B9 B12 H12 121.3
B8 B12 H12 121.3
B7 B12 H12 121.7
B11 B12 H12 122.1
B10 B12 H12 121.6

loop_
_geom_bond_atom_site_label_1
_geom_bond_atom_site_label_2
_geom_bond_distance
Si1A O1 1.603(15)
Si1A C17A 1.861(14)
Si1A C16A 1.876(14)
Si1A C18A 1.877(14)
C16A C15 1.536(7)
C16A H16A 0.9900
C16A H16B 0.9900
C17A H17A 0.9800
C17A H17B 0.9800
C17A H17C 0.9800
C18A H18A 0.9800
C18A H18B 0.9800
C18A H18C 0.9800
Si1B C18B 1.841(15)
Si1B C17B 1.843(15)
C17B H17D 0.9800
C17B H17E 0.9800
C17B H17F 0.9800
C18B H18D 0.9800
C18B H18E 0.9800
C18B H18F 0.9800
C1 C13 1.513(7)
C1 C2 1.664(7)
C1 B4 1.695(7)
C1 B6 1.698(7)
C1 B5 1.699(7)
C1 B3 1.714(8)
C2 C14 1.517(7)
C2 B7 1.709(8)
C2 B11 1.709(8)
C2 B6 1.709(7)
C2 B3 1.725(8)
C13 H13A 0.9800
C13 H13B 0.9800
C13 H13C 0.9800
C14 C15 1.513(7)
C14 H14A 0.9900
C14 H14B 0.9900
C15 H15A 0.9900
C15 H15B 0.9900
B3 B8 1.757(9)
B3 B7 1.774(11)
B3 B4 1.777(9)
B3 H3 1.1200
B4 B5 1.760(9)
B4 B9 1.778(9)
B4 B8 1.801(10)
B4 H4 1.1200
B5 B10 1.759(8)
B5 B6 1.762(8)
B5 B9 1.774(8)
B5 H5 1.1200
B6 B11 1.762(8)
B6 B10 1.771(8)
B6 H6 1.1200
B7 B11 1.769(9)
B7 B8 1.770(10)
B7 B12 1.776(9)
B7 H7 1.1200
B8 B12 1.762(10)
B8 B9 1.778(8)
B8 H8 1.1200
B9 B12 1.754(9)
B9 B10 1.774(9)
B9 H9 1.1200
B10 B11 1.782(8)
B10 B12 1.791(9)
B10 H10 1.1200
B11 B12 1.780(9)
B11 H11 1.1200
B12 H12 1.1200
